data_1550166
loop_
_publ_author_name
'Cramer, Nicolai'
'Audic, Benoit'
'Wodrich, Matthew D.'

_publ_section_title
;
 Mild complexation protocol for chiral CpxRh and Ir complexes suitable for
 in situ catalysis
;
_journal_name_full 'Chemical Science'
_journal_paper_doi 10.1039/C8SC04385J
_journal_year 2019
_chemical_absolute_configuration rmad
_chemical_formula_moiety 'C22 H31 Ir O2'
_chemical_formula_sum 'C22 H31 Ir O2'
_chemical_formula_weight 519.67
_space_group_crystal_system monoclinic
_space_group_IT_number 5
_space_group_name_Hall 'I 2y'
_space_group_name_H-M_alt 'I 1 2 1'
_symmetry_space_group_name_Hall 'I 2y'
_symmetry_space_group_name_H-M 'I 1 2 1'
_atom_sites_solution_hydrogens geom
_atom_sites_solution_primary direct
_atom_sites_solution_secondary difmap
_audit_creation_method SHELXL-2018/1
_audit_update_record
;
2018-09-26 deposited with the CCDC.
2018-10-30 downloaded from the CCDC.
;
_cell_angle_alpha 90
_cell_angle_beta 98.0838(17)
_cell_angle_gamma 90
_cell_formula_units_Z 4
_cell_length_a 10.8334(2)
_cell_length_b 8.23239(14)
_cell_length_c 22.2298(4)
_cell_measurement_reflns_used 14782
_cell_measurement_temperature 100.00(10)
_cell_measurement_theta_max 32.6880
_cell_measurement_theta_min 3.1170
_cell_volume 1962.86(6)
_computing_cell_refinement 'CrysAlisPro 1.171.38.46 (Rigaku OD, 2015)'
_computing_data_collection 'CrysAlisPro 1.171.38.46 (Rigaku OD, 2015)'
_computing_data_reduction 'CrysAlisPro 1.171.38.46 (Rigaku OD, 2015)'
_computing_molecular_graphics 'Mercury 3.10 (Sheldrick, 2017)'
_computing_publication_material 'CIFTab (Sheldrick, 2015)'
_computing_structure_refinement 'SHELXL-2018/1 (Sheldrick, 2018)'
_computing_structure_solution 'SHELXT (Sheldrick, 2015)'
_diffrn_ambient_environment N~2~
_diffrn_ambient_temperature 100.00(10)
_diffrn_detector 'CCD plate'
_diffrn_detector_area_resol_mean 5.2817
_diffrn_detector_type AtlasS2
_diffrn_measured_fraction_theta_full 0.998
_diffrn_measured_fraction_theta_max 0.957
_diffrn_measurement_details
;
List of Runs (angles in degrees, time in seconds):

  # Type    Start    End  Width  t~exp~   \w     \q     \k     \f   Frames
#--------------------------------------------------------------------------
  1  \w     -4.00  73.00   1.00    5.00    --   19.91  57.00 -30.00   77
  2  \w     -8.00  91.00   1.00    5.00    --   19.91  57.00-150.00   99
  3  \w     -9.00  96.00   1.00    5.00    --   19.91  77.00  60.00  105
  4  \w    -54.00  42.00   1.00    5.00    --   19.91 -38.00  60.00   96
  5  \w    -53.00  47.00   1.00    5.00    --   19.91 -57.00 -60.00  100
  6  \w    -49.00 -24.00   1.00    5.00    --   19.91 -38.00  30.00   25
  7  \w    -54.00  44.00   1.00    5.00    --   19.91 -38.00 150.00   98
  8  \w    -73.00 -39.00   1.00    5.00    --  -20.22 119.00  24.16   34
  9  \w    -97.00 -40.00   1.00    5.00    --  -20.22 155.00 140.87   57
;
_diffrn_measurement_device 'four-circle diffractometer'
_diffrn_measurement_device_type 'SuperNova, Dual, Cu at zero, AtlasS2'
_diffrn_measurement_method '\w scans'
_diffrn_radiation_monochromator mirror
_diffrn_radiation_probe x-ray
_diffrn_radiation_type 'Mo K\a'
_diffrn_radiation_wavelength 0.71073
_diffrn_reflns_av_R_equivalents 0.0416
_diffrn_reflns_av_unetI/netI 0.0413
_diffrn_reflns_Laue_measured_fraction_full 0.998
_diffrn_reflns_Laue_measured_fraction_max 0.957
_diffrn_reflns_limit_h_max 15
_diffrn_reflns_limit_h_min -16
_diffrn_reflns_limit_k_max 12
_diffrn_reflns_limit_k_min -12
_diffrn_reflns_limit_l_max 33
_diffrn_reflns_limit_l_min -33
_diffrn_reflns_number 20184
_diffrn_reflns_point_group_measured_fraction_full 0.999
_diffrn_reflns_point_group_measured_fraction_max 0.927
_diffrn_reflns_theta_full 25.242
_diffrn_reflns_theta_max 32.878
_diffrn_reflns_theta_min 2.642
_diffrn_source 'micro-focus sealed X-ray tube'
_diffrn_source_type 'SuperNova (Mo) X-ray Source'
_exptl_absorpt_coefficient_mu 6.814
_exptl_absorpt_correction_T_max 0.474
_exptl_absorpt_correction_T_min 0.055
_exptl_absorpt_correction_type analytical
_exptl_absorpt_process_details
;
CrysAlisPro 1.171.38.46 (Rigaku Oxford Diffraction, 2015)
Analytical numeric absorption correction using a multifaceted crystal
model based on expressions derived by R.C. Clark & J.S. Reid.
(Clark, R. C. & Reid, J. S. (1995). Acta Cryst. A51, 887-897)
Empirical absorption correction using spherical harmonics,
 implemented in SCALE3 ABSPACK scaling algorithm.
;
_exptl_crystal_colour colourless
_exptl_crystal_density_diffrn 1.759
_exptl_crystal_description prism
_exptl_crystal_F_000 1024
_exptl_crystal_size_max 0.597
_exptl_crystal_size_mid 0.179
_exptl_crystal_size_min 0.139
_refine_diff_density_max 0.806
_refine_diff_density_min -0.894
_refine_diff_density_rms 0.111
_refine_ls_abs_structure_details
;
 Flack x determined using 2805 quotients [(I+)-(I-)]/[(I+)+(I-)]
 (Parsons, Flack and Wagner, Acta Cryst. B69 (2013) 249-259).
;
_refine_ls_abs_structure_Flack -0.008(8)
_refine_ls_extinction_method none
_refine_ls_goodness_of_fit_ref 1.042
_refine_ls_hydrogen_treatment constr
_refine_ls_matrix_type full
_refine_ls_number_parameters 266
_refine_ls_number_reflns 6792
_refine_ls_number_restraints 147
_refine_ls_restrained_S_all 1.043
_refine_ls_R_factor_all 0.0247
_refine_ls_R_factor_gt 0.0235
_refine_ls_shift/su_max 0.003
_refine_ls_shift/su_mean 0.000
_refine_ls_structure_factor_coef Fsqd
_refine_ls_weighting_details 'w=1/[\s^2^(Fo^2^)+(0.0201P)^2^] where P=(Fo^2^+2Fc^2^)/3'
_refine_ls_weighting_scheme calc
_refine_ls_wR_factor_gt 0.0488
_refine_ls_wR_factor_ref 0.0497
_reflns_Friedel_coverage 0.829
_reflns_Friedel_fraction_full 1.000
_reflns_Friedel_fraction_max 0.892
_reflns_number_gt 6580
_reflns_number_total 6792
_reflns_threshold_expression 'I > 2\s(I)'
_cod_data_source_file c8sc04385j2.cif
_cod_data_source_block bau-01-197
_cod_database_code 1550166
_shelx_shelxl_version_number 2018/1
_shelx_space_group_comment
;
The symmetry employed for this shelxl refinement is uniquely defined
by the following loop, which should always be used as a source of
symmetry information in preference to the above space-group names.
They are only intended as comments.
;
_shelx_estimated_absorpt_t_min 0.106
_shelx_estimated_absorpt_t_max 0.451
_publcif_funding_html
;
;

loop_
_space_group_symop_operation_xyz
'x, y, z'
'-x, y, -z'
'x+1/2, y+1/2, z+1/2'
'-x+1/2, y+1/2, -z+1/2'

loop_
_atom_site_label
_atom_site_type_symbol
_atom_site_fract_x
_atom_site_fract_y
_atom_site_fract_z
_atom_site_U_iso_or_equiv
_atom_site_adp_type
_atom_site_occupancy
_atom_site_site_symmetry_order
_atom_site_calc_flag
_atom_site_refinement_flags_posn
_atom_site_refinement_flags_adp
_atom_site_refinement_flags_occupancy
_atom_site_disorder_assembly
_atom_site_disorder_group
Ir1 Ir 0.66265(2) 0.24980(4) 0.34962(2) 0.01352(4) Uani 1 1 d . . . . .
O1 O 0.2917(3) -0.0941(4) 0.40453(16) 0.0205(7) Uani 1 1 d . . . . .
O2 O 0.3664(3) -0.2786(3) 0.34066(14) 0.0188(7) Uani 1 1 d . . . . .
C1 C 0.5768(5) 0.3450(7) 0.2587(3) 0.0187(11) Uani 1 1 d . . . . .
H1 H 0.610473 0.434195 0.235155 0.022 Uiso 1 1 calc R U . . .
C2 C 0.4895(4) 0.3622(6) 0.2997(2) 0.0166(8) Uani 1 1 d . . . . .
H2 H 0.451095 0.466723 0.310602 0.020 Uiso 1 1 calc R U . . .
C3 C 0.4544(4) 0.2022(5) 0.3177(2) 0.0152(8) Uani 1 1 d . . . . .
C4 C 0.5240(4) 0.0859(6) 0.2887(2) 0.0161(8) Uani 1 1 d . . . . .
C5 C 0.6043(5) 0.1747(7) 0.2551(3) 0.0163(10) Uani 1 1 d . . . . .
H5 H 0.660183 0.125536 0.227823 0.020 Uiso 1 1 calc R U . . .
C6 C 0.3604(4) 0.1612(5) 0.35984(19) 0.0150(7) Uani 1 1 d . . . . .
H6 H 0.379829 0.226911 0.397828 0.018 Uiso 1 1 calc R U . . .
C7 C 0.3846(4) -0.0170(5) 0.3753(2) 0.0151(8) Uani 1 1 d . . . . .
H7 H 0.467231 -0.027745 0.401466 0.018 Uiso 1 1 calc R U . . .
C8 C 0.3848(4) -0.1190(5) 0.3190(2) 0.0157(8) Uani 1 1 d . . . . .
H8 H 0.311123 -0.088385 0.288773 0.019 Uiso 1 1 calc R U . . .
C9 C 0.5027(4) -0.0965(5) 0.28988(19) 0.0159(8) Uani 1 1 d . . . . .
H9 H 0.484420 -0.134539 0.246823 0.019 Uiso 1 1 calc R U . . .
C10 C 0.2264(4) 0.1972(6) 0.3312(2) 0.0226(9) Uani 1 1 d . . . . .
H10A H 0.206203 0.132894 0.293993 0.034 Uiso 1 1 calc R U . . .
H10B H 0.218159 0.313014 0.321268 0.034 Uiso 1 1 calc R U . . .
H10C H 0.169111 0.168652 0.359913 0.034 Uiso 1 1 calc R U . . .
C11 C 0.6138(4) -0.1940(6) 0.3207(2) 0.0227(9) Uani 1 1 d . . . . .
H11A H 0.687385 -0.169739 0.301240 0.034 Uiso 1 1 calc R U . . .
H11B H 0.594918 -0.310302 0.316867 0.034 Uiso 1 1 calc R U . . .
H11C H 0.630287 -0.164653 0.363811 0.034 Uiso 1 1 calc R U . . .
C12 C 0.2880(4) -0.2625(9) 0.38710(19) 0.0202(9) Uani 1 1 d . . . . .
C13 C 0.1546(5) -0.3023(8) 0.3619(3) 0.0416(15) Uani 1 1 d . . . . .
H13A H 0.126244 -0.229517 0.327877 0.062 Uiso 1 1 calc R U . . .
H13B H 0.101600 -0.288100 0.393794 0.062 Uiso 1 1 calc R U . . .
H13C H 0.149445 -0.415122 0.347707 0.062 Uiso 1 1 calc R U . . .
C14 C 0.3415(8) -0.3687(9) 0.4400(3) 0.060(2) Uani 1 1 d . . . . .
H14A H 0.341519 -0.482209 0.426762 0.090 Uiso 1 1 calc R U . . .
H14B H 0.290520 -0.358023 0.472886 0.090 Uiso 1 1 calc R U . . .
H14C H 0.427141 -0.334530 0.454651 0.090 Uiso 1 1 calc R U . . .
C15 C 0.8174(5) 0.1028(7) 0.3817(2) 0.0275(10) Uani 1 1 d D U . . .
H15 H 0.828899 0.000250 0.359052 0.033 Uiso 0.5 1 calc R U P A 1
H15A H 0.825024 0.010024 0.353446 0.033 Uiso 0.5 1 calc R U P B 2
C16 C 0.8586(3) 0.2511(12) 0.35746(17) 0.0241(7) Uani 1 1 d D U . . .
H16 H 0.893861 0.240715 0.318423 0.029 Uiso 0.5 1 calc R U P C 1
H16A H 0.887136 0.232650 0.317148 0.029 Uiso 0.5 1 calc R U P D 2
C17A C 0.9254(15) 0.3704(15) 0.4033(6) 0.027(3) Uani 0.5 1 d D U P E 1
H17A H 0.962044 0.311302 0.440303 0.033 Uiso 0.5 1 calc R U P E 1
H17B H 0.993874 0.424094 0.385717 0.033 Uiso 0.5 1 calc R U P E 1
C17B C 0.9201(15) 0.3995(16) 0.3886(6) 0.029(3) Uani 0.5 1 d D U P E 2
H17C H 0.931385 0.482750 0.357676 0.034 Uiso 0.5 1 calc R U P E 2
H17D H 1.003589 0.369628 0.409764 0.034 Uiso 0.5 1 calc R U P E 2
C18A C 0.8343(12) 0.4976(18) 0.4198(7) 0.028(3) Uani 0.5 1 d D U P E 1
H18A H 0.832437 0.590147 0.391260 0.033 Uiso 0.5 1 calc R U P E 1
H18B H 0.862996 0.538698 0.461251 0.033 Uiso 0.5 1 calc R U P E 1
C18B C 0.8423(12) 0.471(2) 0.4344(7) 0.028(3) Uani 0.5 1 d D U P E 2
H18C H 0.852281 0.590244 0.435734 0.034 Uiso 0.5 1 calc R U P E 2
H18D H 0.872706 0.427509 0.475404 0.034 Uiso 0.5 1 calc R U P E 2
C19 C 0.7031(5) 0.4281(6) 0.4173(2) 0.0266(10) Uani 1 1 d D U . . .
H19 H 0.637736 0.514579 0.414879 0.032 Uiso 0.5 1 calc R U P E 1
H19A H 0.643287 0.521058 0.415739 0.032 Uiso 0.5 1 calc R U P E 2
C20 C 0.6662(5) 0.2835(6) 0.4439(2) 0.0293(13) Uani 1 1 d D U . . .
H20 H 0.579039 0.295563 0.453331 0.035 Uiso 0.5 1 calc R U P F 1
H20A H 0.583815 0.285255 0.459356 0.035 Uiso 0.5 1 calc R U P G 2
C21A C 0.7332(12) 0.1602(16) 0.4847(6) 0.034(3) Uani 0.5 1 d D U P H 1
H21A H 0.676009 0.071031 0.492186 0.041 Uiso 0.5 1 calc R U P H 1
H21B H 0.766628 0.209999 0.524213 0.041 Uiso 0.5 1 calc R U P H 1
C21B C 0.7755(11) 0.1826(15) 0.4828(6) 0.029(2) Uani 0.5 1 d D U P H 2
H21C H 0.844964 0.257313 0.497202 0.034 Uiso 0.5 1 calc R U P H 2
H21D H 0.744132 0.137034 0.518985 0.034 Uiso 0.5 1 calc R U P H 2
C22A C 0.8393(14) 0.0951(16) 0.4534(6) 0.032(3) Uani 0.5 1 d D U P H 1
H22A H 0.854688 -0.019421 0.465787 0.038 Uiso 0.5 1 calc R U P H 1
H22B H 0.915800 0.157310 0.468192 0.038 Uiso 0.5 1 calc R U P H 1
C22B C 0.8254(17) 0.0437(18) 0.4472(6) 0.033(3) Uani 0.5 1 d D U P H 2
H22C H 0.912775 0.018337 0.464002 0.040 Uiso 0.5 1 calc R U P H 2
H22D H 0.774287 -0.055344 0.449252 0.040 Uiso 0.5 1 calc R U P H 2

loop_
_atom_site_aniso_label
_atom_site_aniso_U_11
_atom_site_aniso_U_22
_atom_site_aniso_U_33
_atom_site_aniso_U_23
_atom_site_aniso_U_13
_atom_site_aniso_U_12
Ir1 0.01352(6) 0.01448(6) 0.01291(6) 0.00015(10) 0.00302(4) -0.00330(9)
O1 0.0234(16) 0.0189(16) 0.0222(17) -0.0045(13) 0.0139(14) -0.0070(13)
O2 0.0191(13) 0.012(2) 0.0278(15) -0.0009(12) 0.0100(11) -0.0023(11)
C1 0.017(2) 0.020(2) 0.018(2) 0.0044(19) 0.0009(19) -0.0029(19)
C2 0.017(2) 0.014(2) 0.019(2) -0.0004(17) 0.0019(17) -0.0020(16)
C3 0.0145(18) 0.0142(18) 0.0172(18) 0.0000(14) 0.0037(15) -0.0003(13)
C4 0.014(2) 0.016(2) 0.019(2) -0.0036(17) 0.0046(16) 0.0008(16)
C5 0.012(2) 0.023(2) 0.015(2) -0.0007(18) 0.0038(17) -0.0042(17)
C6 0.0145(18) 0.0133(18) 0.0183(19) -0.0018(15) 0.0064(15) -0.0013(14)
C7 0.0124(17) 0.0155(18) 0.0182(19) -0.0018(15) 0.0046(15) -0.0032(14)
C8 0.0127(17) 0.0128(18) 0.022(2) -0.0018(16) 0.0045(15) 0.0003(14)
C9 0.0154(18) 0.0163(19) 0.0169(19) -0.0037(15) 0.0049(15) -0.0009(15)
C10 0.0152(19) 0.024(2) 0.029(2) -0.0014(17) 0.0036(17) 0.0026(15)
C11 0.0159(19) 0.0158(17) 0.038(3) -0.0021(18) 0.0080(18) -0.0001(15)
C12 0.0222(16) 0.016(2) 0.0241(17) 0.003(2) 0.0102(14) 0.001(2)
C13 0.026(3) 0.041(3) 0.061(4) -0.019(3) 0.017(3) -0.016(2)
C14 0.096(6) 0.052(4) 0.034(4) 0.019(3) 0.018(4) 0.040(4)
C15 0.020(2) 0.033(3) 0.028(2) 0.002(2) -0.0008(19) 0.0023(19)
C16 0.0132(14) 0.039(2) 0.0201(16) -0.001(4) 0.0038(12) -0.003(3)
C17A 0.025(4) 0.029(5) 0.027(5) 0.012(4) 0.000(4) -0.012(4)
C17B 0.022(4) 0.034(5) 0.027(5) 0.008(5) -0.003(4) -0.012(4)
C18A 0.034(5) 0.023(5) 0.023(6) -0.003(5) -0.003(4) -0.011(4)
C18B 0.032(5) 0.021(5) 0.029(6) 0.006(5) -0.006(5) -0.011(4)
C19 0.032(2) 0.024(2) 0.023(2) -0.0091(19) -0.0001(19) 0.0001(19)
C20 0.034(2) 0.039(4) 0.0162(18) -0.0058(19) 0.0064(16) -0.004(2)
C21A 0.045(6) 0.035(5) 0.022(4) 0.010(4) 0.005(5) -0.013(5)
C21B 0.033(5) 0.032(5) 0.020(4) 0.009(4) 0.002(4) -0.020(4)
C22A 0.027(5) 0.028(5) 0.037(5) 0.020(4) -0.007(4) -0.007(5)
C22B 0.033(5) 0.030(6) 0.033(5) 0.010(5) -0.007(4) -0.006(5)

loop_
_atom_type_symbol
_atom_type_description
_atom_type_scat_dispersion_real
_atom_type_scat_dispersion_imag
_atom_type_scat_source
C C 0.0033 0.0016 'International Tables Vol C Tables 4.2.6.8 and 6.1.1.4'
H H 0.0000 0.0000 'International Tables Vol C Tables 4.2.6.8 and 6.1.1.4'
Ir Ir -1.4442 7.9887 'International Tables Vol C Tables 4.2.6.8 and 6.1.1.4'
O O 0.0106 0.0060 'International Tables Vol C Tables 4.2.6.8 and 6.1.1.4'

loop_
_exptl_crystal_face_index_h
_exptl_crystal_face_index_k
_exptl_crystal_face_index_l
_exptl_crystal_face_perp_dist
-12 0 21 0.1168
0 -12 2 0.5862
0 12 -2 0.5862
-4 1 31 0.0848
3 -1 -31 0.0630
-7 -2 -25 0.0752
7 2 25 0.0634
-14 0 17 0.1127
14 0 -18 0.0658
-15 -1 3 0.1071
15 1 -6 0.0522
12 0 -23 0.0644
14 2 -15 0.0958
-7 1 30 0.0842
-3 -1 -30 0.0592

loop_
_geom_angle_atom_site_label_1
_geom_angle_atom_site_label_2
_geom_angle_atom_site_label_3
_geom_angle
C19 Ir1 C16 80.3(3)
C19 Ir1 C15 94.7(2)
C16 Ir1 C15 39.7(3)
C19 Ir1 C20 39.1(2)
C16 Ir1 C20 92.29(17)
C15 Ir1 C20 80.6(2)
C19 Ir1 C5 152.1(2)
C16 Ir1 C5 103.40(19)
C15 Ir1 C5 105.7(2)
C20 Ir1 C5 161.86(19)
C19 Ir1 C2 98.14(18)
C16 Ir1 C2 143.4(2)
C15 Ir1 C2 167.12(19)
C20 Ir1 C2 109.55(18)
C5 Ir1 C2 62.2(2)
C19 Ir1 C1 114.8(2)
C16 Ir1 C1 111.0(2)
C15 Ir1 C1 135.6(2)
C20 Ir1 C1 142.8(2)
C5 Ir1 C1 37.79(16)
C2 Ir1 C1 36.63(18)
C19 Ir1 C3 115.81(18)
C16 Ir1 C3 163.7(2)
C15 Ir1 C3 134.82(18)
C20 Ir1 C3 102.02(17)
C5 Ir1 C3 61.30(18)
C2 Ir1 C3 37.02(17)
C1 Ir1 C3 61.16(18)
C19 Ir1 C4 151.58(19)
C16 Ir1 C4 128.0(2)
C15 Ir1 C4 106.5(2)
C20 Ir1 C4 125.37(18)
C5 Ir1 C4 36.76(17)
C2 Ir1 C4 61.38(18)
C1 Ir1 C4 61.51(19)
C3 Ir1 C4 36.08(15)
C7 O1 C12 107.5(3)
C8 O2 C12 106.5(4)
C2 C1 C5 107.3(5)
C2 C1 Ir1 71.6(3)
C5 C1 Ir1 69.3(4)
C2 C1 H1 126.3
C5 C1 H1 126.3
Ir1 C1 H1 126.3
C1 C2 C3 108.3(4)
C1 C2 Ir1 71.8(3)
C3 C2 Ir1 73.7(3)
C1 C2 H2 125.7
C3 C2 H2 125.7
Ir1 C2 H2 125.7
C4 C3 C2 108.0(4)
C4 C3 C6 125.0(4)
C2 C3 C6 127.0(4)
C4 C3 Ir1 72.3(3)
C2 C3 Ir1 69.2(2)
C6 C3 Ir1 124.2(3)
C5 C4 C3 107.1(4)
C5 C4 C9 128.4(5)
C3 C4 C9 124.3(4)
C5 C4 Ir1 67.3(3)
C3 C4 Ir1 71.6(3)
C9 C4 Ir1 130.9(3)
C4 C5 C1 108.9(5)
C4 C5 Ir1 76.0(3)
C1 C5 Ir1 72.9(4)
C4 C5 H5 125.2
C1 C5 H5 125.2
Ir1 C5 H5 125.2
C3 C6 C7 104.2(3)
C3 C6 C10 112.4(4)
C7 C6 C10 113.8(3)
C3 C6 H6 108.8
C7 C6 H6 108.8
C10 C6 H6 108.8
O1 C7 C8 102.4(3)
O1 C7 C6 115.0(3)
C8 C7 C6 111.7(4)
O1 C7 H7 109.2
C8 C7 H7 109.2
C6 C7 H7 109.2
O2 C8 C7 102.4(3)
O2 C8 C9 115.0(3)
C7 C8 C9 112.6(3)
O2 C8 H8 108.9
C7 C8 H8 108.9
C9 C8 H8 108.9
C4 C9 C8 105.4(3)
C4 C9 C11 114.6(4)
C8 C9 C11 113.6(4)
C4 C9 H9 107.6
C8 C9 H9 107.6
C11 C9 H9 107.6
C6 C10 H10A 109.5
C6 C10 H10B 109.5
H10A C10 H10B 109.5
C6 C10 H10C 109.5
H10A C10 H10C 109.5
H10B C10 H10C 109.5
C9 C11 H11A 109.5
C9 C11 H11B 109.5
H11A C11 H11B 109.5
C9 C11 H11C 109.5
H11A C11 H11C 109.5
H11B C11 H11C 109.5
O2 C12 O1 106.7(4)
O2 C12 C13 110.2(4)
O1 C12 C13 107.3(4)
O2 C12 C14 107.8(5)
O1 C12 C14 110.8(5)
C13 C12 C14 113.9(6)
C12 C13 H13A 109.5
C12 C13 H13B 109.5
H13A C13 H13B 109.5
C12 C13 H13C 109.5
H13A C13 H13C 109.5
H13B C13 H13C 109.5
C12 C14 H14A 109.5
C12 C14 H14B 109.5
H14A C14 H14B 109.5
C12 C14 H14C 109.5
H14A C14 H14C 109.5
H14B C14 H14C 109.5
C16 C15 C22B 130.8(7)
C16 C15 C22A 113.8(6)
C16 C15 Ir1 70.0(3)
C22B C15 Ir1 116.2(7)
C22A C15 Ir1 111.4(6)
C16 C15 H15 117.6
C22A C15 H15 117.6
Ir1 C15 H15 117.6
C16 C15 H15A 110.9
C22B C15 H15A 110.9
Ir1 C15 H15A 110.9
C15 C16 C17B 131.1(6)
C15 C16 C17A 116.2(6)
C15 C16 Ir1 70.3(3)
C17B C16 Ir1 114.6(7)
C17A C16 Ir1 115.9(7)
C15 C16 H16 115.6
C17A C16 H16 115.6
Ir1 C16 H16 115.6
C15 C16 H16A 111.1
C17B C16 H16A 111.1
Ir1 C16 H16A 111.1
C18A C17A C16 110.0(12)
C18A C17A H17A 109.7
C16 C17A H17A 109.7
C18A C17A H17B 109.7
C16 C17A H17B 109.7
H17A C17A H17B 108.2
C16 C17B C18B 111.5(12)
C16 C17B H17C 109.3
C18B C17B H17C 109.3
C16 C17B H17D 109.3
C18B C17B H17D 109.3
H17C C17B H17D 108.0
C17A C18A C19 111.5(12)
C17A C18A H18A 109.3
C19 C18A H18A 109.3
C17A C18A H18B 109.3
C19 C18A H18B 109.3
H18A C18A H18B 108.0
C17B C18B C19 111.1(12)
C17B C18B H18C 109.4
C19 C18B H18C 109.4
C17B C18B H18D 109.4
C19 C18B H18D 109.4
H18C C18B H18D 108.0
C20 C19 C18A 128.2(7)
C20 C19 C18B 114.4(7)
C20 C19 Ir1 70.7(3)
C18A C19 Ir1 112.7(6)
C18B C19 Ir1 115.6(7)
C20 C19 H19 112.5
C18A C19 H19 112.5
Ir1 C19 H19 112.5
C20 C19 H19A 116.1
C18B C19 H19A 116.1
Ir1 C19 H19A 116.1
C19 C20 C21A 133.7(7)
C19 C20 C21B 115.7(5)
C19 C20 Ir1 70.2(3)
C21A C20 Ir1 117.2(6)
C21B C20 Ir1 112.2(6)
C19 C20 H20 109.6
C21A C20 H20 109.6
Ir1 C20 H20 109.6
C19 C20 H20A 116.8
C21B C20 H20A 116.8
Ir1 C20 H20A 116.8
C20 C21A C22A 107.3(10)
C20 C21A H21A 110.3
C22A C21A H21A 110.3
C20 C21A H21B 110.3
C22A C21A H21B 110.3
H21A C21A H21B 108.5
C22B C21B C20 113.4(11)
C22B C21B H21C 108.9
C20 C21B H21C 108.9
C22B C21B H21D 108.9
C20 C21B H21D 108.9
H21C C21B H21D 107.7
C21A C22A C15 115.6(11)
C21A C22A H22A 108.4
C15 C22A H22A 108.4
C21A C22A H22B 108.4
C15 C22A H22B 108.4
H22A C22A H22B 107.4
C15 C22B C21B 106.1(11)
C15 C22B H22C 110.5
C21B C22B H22C 110.5
C15 C22B H22D 110.5
C21B C22B H22D 110.5
H22C C22B H22D 108.7

loop_
_geom_bond_atom_site_label_1
_geom_bond_atom_site_label_2
_geom_bond_distance
Ir1 C19 2.104(5)
Ir1 C16 2.105(3)
Ir1 C15 2.109(5)
Ir1 C20 2.109(4)
Ir1 C5 2.197(6)
Ir1 C2 2.241(4)
Ir1 C1 2.244(6)
Ir1 C3 2.301(4)
Ir1 C4 2.310(5)
O1 C7 1.422(5)
O1 C12 1.439(8)
O2 C8 1.424(5)
O2 C12 1.432(5)
C1 C2 1.409(7)
C1 C5 1.439(6)
C1 H1 1.0000
C2 C3 1.443(7)
C2 H2 1.0000
C3 C4 1.428(6)
C3 C6 1.515(6)
C4 C5 1.425(7)
C4 C9 1.520(6)
C5 H5 1.0000
C6 C7 1.521(6)
C6 C10 1.530(6)
C6 H6 1.0000
C7 C8 1.508(6)
C7 H7 1.0000
C8 C9 1.522(6)
C8 H8 1.0000
C9 C11 1.526(6)
C9 H9 1.0000
C10 H10A 0.9800
C10 H10B 0.9800
C10 H10C 0.9800
C11 H11A 0.9800
C11 H11B 0.9800
C11 H11C 0.9800
C12 C13 1.511(6)
C12 C14 1.514(8)
C13 H13A 0.9800
C13 H13B 0.9800
C13 H13C 0.9800
C14 H14A 0.9800
C14 H14B 0.9800
C14 H14C 0.9800
C15 C16 1.431(10)
C15 C22B 1.525(14)
C15 C22A 1.578(13)
C15 H15 1.0000
C15 H15A 1.0000
C16 C17B 1.512(14)
C16 C17A 1.523(14)
C16 H16 1.0000
C16 H16A 1.0000
C17A C18A 1.519(16)
C17A H17A 0.9900
C17A H17B 0.9900
C17B C18B 1.528(17)
C17B H17C 0.9900
C17B H17D 0.9900
C18A C19 1.526(14)
C18A H18A 0.9900
C18A H18B 0.9900
C18B C19 1.543(14)
C18B H18C 0.9900
C18B H18D 0.9900
C19 C20 1.411(7)
C19 H19 1.0000
C19 H19A 1.0000
C20 C21A 1.482(13)
C20 C21B 1.598(12)
C20 H20 1.0000
C20 H20A 1.0000
C21A C22A 1.523(16)
C21A H21A 0.9900
C21A H21B 0.9900
C21B C22B 1.532(17)
C21B H21C 0.9900
C21B H21D 0.9900
C22A H22A 0.9900
C22A H22B 0.9900
C22B H22C 0.9900
C22B H22D 0.9900

loop_
_geom_torsion_atom_site_label_1
_geom_torsion_atom_site_label_2
_geom_torsion_atom_site_label_3
_geom_torsion_atom_site_label_4
_geom_torsion
C5 C1 C2 C3 -4.8(6)
Ir1 C1 C2 C3 -65.2(3)
C5 C1 C2 Ir1 60.4(5)
C1 C2 C3 C4 1.7(5)
Ir1 C2 C3 C4 -62.3(3)
C1 C2 C3 C6 -178.2(4)
Ir1 C2 C3 C6 117.9(4)
C1 C2 C3 Ir1 63.9(3)
C2 C3 C4 C5 2.1(5)
C6 C3 C4 C5 -178.0(4)
Ir1 C3 C4 C5 -58.1(4)
C2 C3 C4 C9 -172.3(4)
C6 C3 C4 C9 7.6(7)
Ir1 C3 C4 C9 127.4(5)
C2 C3 C4 Ir1 60.3(3)
C6 C3 C4 Ir1 -119.8(4)
C3 C4 C5 C1 -5.1(7)
C9 C4 C5 C1 169.0(5)
Ir1 C4 C5 C1 -66.0(5)
C3 C4 C5 Ir1 60.9(3)
C9 C4 C5 Ir1 -125.0(5)
C2 C1 C5 C4 6.2(8)
Ir1 C1 C5 C4 68.1(4)
C2 C1 C5 Ir1 -61.9(4)
C4 C3 C6 C7 14.1(6)
C2 C3 C6 C7 -166.0(4)
Ir1 C3 C6 C7 -77.5(4)
C4 C3 C6 C10 -109.6(5)
C2 C3 C6 C10 70.3(6)
Ir1 C3 C6 C10 158.8(3)
C12 O1 C7 C8 28.1(4)
C12 O1 C7 C6 149.4(4)
C3 C6 C7 O1 -167.8(4)
C10 C6 C7 O1 -45.0(5)
C3 C6 C7 C8 -51.6(4)
C10 C6 C7 C8 71.1(5)
C12 O2 C8 C7 33.4(4)
C12 O2 C8 C9 155.8(3)
O1 C7 C8 O2 -37.7(4)
C6 C7 C8 O2 -161.3(3)
O1 C7 C8 C9 -161.7(3)
C6 C7 C8 C9 74.7(4)
C5 C4 C9 C8 -165.1(5)
C3 C4 C9 C8 8.0(6)
Ir1 C4 C9 C8 102.9(4)
C5 C4 C9 C11 69.2(7)
C3 C4 C9 C11 -117.6(5)
Ir1 C4 C9 C11 -22.7(6)
O2 C8 C9 C4 -162.7(4)
C7 C8 C9 C4 -45.9(5)
O2 C8 C9 C11 -36.5(5)
C7 C8 C9 C11 80.4(5)
C8 O2 C12 O1 -16.7(4)
C8 O2 C12 C13 99.5(5)
C8 O2 C12 C14 -135.7(5)
C7 O1 C12 O2 -8.2(4)
C7 O1 C12 C13 -126.4(4)
C7 O1 C12 C14 108.8(5)
C22B C15 C16 C17B -1.9(15)
Ir1 C15 C16 C17B 106.0(10)
C22A C15 C16 C17A 4.7(11)
Ir1 C15 C16 C17A 110.0(8)
C22B C15 C16 Ir1 -107.8(10)
C22A C15 C16 Ir1 -105.2(7)
C15 C16 C17A C18A -96.7(11)
Ir1 C16 C17A C18A -16.9(13)
C15 C16 C17B C18B -55.7(16)
Ir1 C16 C17B C18B 29.0(13)
C16 C17A C18A C19 31.7(15)
C16 C17B C18B C19 -25.9(16)
C17A C18A C19 C20 49.5(14)
C17A C18A C19 Ir1 -33.1(12)
C17B C18B C19 C20 91.5(12)
C17B C18B C19 Ir1 12.2(14)
C18A C19 C20 C21A 5.0(14)
Ir1 C19 C20 C21A 109.1(10)
C18B C19 C20 C21B -4.3(10)
Ir1 C19 C20 C21B 105.8(6)
C18A C19 C20 Ir1 -104.2(8)
C18B C19 C20 Ir1 -110.1(8)
C19 C20 C21A C22A -56.9(15)
Ir1 C20 C21A C22A 31.0(12)
C19 C20 C21B C22B -96.9(10)
Ir1 C20 C21B C22B -19.0(11)
C20 C21A C22A C15 -27.3(14)
C16 C15 C22A C21A 89.5(11)
Ir1 C15 C22A C21A 12.7(12)
C16 C15 C22B C21B 49.5(15)
Ir1 C15 C22B C21B -36.0(13)
C20 C21B C22B C15 34.0(14)
